data_9009933
loop_
_publ_author_name
'Allmann, R.'
'Baumann, I.'
'Kutoglu, A.'
'Rosch, H.'
'Hellner, E.'

_publ_section_title
;
 Die kristallstruktur des patronits V(S2)2
 Locality: Minasraga, Peru
;
_journal_name_full Naturwissenschaften
_journal_page_first 263
_journal_page_last 264
_journal_volume 51
_journal_year 1964
_chemical_formula_sum 'S4 V'
_chemical_name_mineral Patronite
_space_group_IT_number 15
_symmetry_space_group_name_Hall '-I 2yc'
_symmetry_space_group_name_H-M 'I 1 2/c 1'
_cell_angle_alpha 90
_cell_angle_beta 100.8
_cell_angle_gamma 90
_cell_length_a 6.78
_cell_length_b 10.42
_cell_length_c 12.11
_cell_formula_units_Z 8
_cell_volume 840.388
_exptl_crystal_density_diffrn 2.833
_cod_original_formula_sum 'V S4'
_cod_database_code 9009933

loop_
_symmetry_equiv_pos_as_xyz
x,y,z
1/2+x,1/2+y,1/2+z
x,-y,1/2+z
1/2+x,1/2-y,+z
-x,y,1/2-z
1/2-x,1/2+y,-z
-x,-y,-z
1/2-x,1/2-y,1/2-z

loop_
_atom_site_label
_atom_site_fract_x
_atom_site_fract_y
_atom_site_fract_z
_atom_site_U_iso_or_equiv
V 0.00000 0.00100 0.11700 0.00887
S1 0.76300 0.09800 0.21800 0.01267
S2 0.76300 0.09600 0.23400 0.01393
S3 0.27800 0.05000 0.02800 0.01267
S4 0.05300 0.18300 0.00400 0.01267
